data_4300868
loop_
_publ_author_name
'Gabriele Schatte'
'Tristram Chivers'
'Heikki M. Tuononen'
'Reijo Suontamo'
'Risto Laitinen'
'Jussi Valkonen'

_publ_contact_author_address
; Department of Chemistry
University of Calgary
Calgary Alberta T2N 1N4
Canada
;
_publ_contact_author_email chivers@ucalgary.ca
_publ_contact_author_fax '001 403 289 9488'
_publ_contact_author_name 'Dr Tristram Chivers'
_publ_contact_author_phone '001 403 220 5741'
_publ_section_title
;
Experimental and Theoretical Investigations of Tellurium(IV) Diimides and
Imidotelluroxanes: X-ray Structures of B(C6F5)3 Adducts of
OTe(\m-NtBu)2TeNtBu, [OTe(\m-NtBu)2Te(\m-O)]2 and tBuNH2
;
_journal_name_full 'Inorganic Chemistry'
_journal_page_first 443
_journal_page_last 451
_journal_paper_doi 10.1021/ic048565+
_journal_volume 44
_journal_year 2005
_chemical_formula_moiety '2(C22 H11 B F15 N), C H2 Cl2'
_chemical_formula_sum 'C45 H24 B2 Cl2 F30 N2'
_chemical_formula_weight 1255.18
_space_group_IT_number 1
_space_group_name_Hall 'P 1'
_space_group_name_H-M_alt 'P 1'
_symmetry_cell_setting triclinic
_symmetry_space_group_name_Hall 'P 1'
_symmetry_space_group_name_H-M 'P 1'
_cell_angle_alpha 83.6308(8)
_cell_angle_beta 88.2839(8)
_cell_angle_gamma 76.1307(9)
_cell_formula_units_Z 1
_cell_length_a 10.6217(2)
_cell_length_b 10.6283(2)
_cell_length_c 10.8588(2)
_cell_measurement_temperature 173(2)
_cell_volume 1182.76(4)
_diffrn_ambient_temperature 173(2)
_exptl_crystal_density_diffrn 1.762
_cod_depositor_comments
;
The following automatic conversions were performed:
'_symmetry_cell_setting' value 'Triclinic' changed to 'triclinic'
according to '/home/saulius/struct/CIF-dictionaries/cif_core.dic'
dictionary named 'cif_core.dic' version 2.4.1 from 2010-06-29.

Automatic conversion script
Id: cif_fix_enum 1527 2010-12-29 10:47:43Z saulius 
;
_cod_database_code 4300868

loop_
_symmetry_equiv_pos_as_xyz
'x, y, z'

loop_
_atom_site_label
_atom_site_type_symbol
_atom_site_fract_x
_atom_site_fract_y
_atom_site_fract_z
_atom_site_U_iso_or_equiv
_atom_site_adp_type
_atom_site_occupancy
_atom_site_symmetry_multiplicity
_atom_site_calc_flag
_atom_site_refinement_flags
_atom_site_disorder_assembly
_atom_site_disorder_group
Cl1 Cl 0.63136(13) 0.25434(12) 0.57777(11) 0.0689(3) Uani 1 1 d . . .
Cl2 Cl 0.61152(18) 0.1766(2) 0.83880(13) 0.1037(6) Uani 1 1 d . . .
N1 N 0.3918(3) 0.2587(2) 0.3376(2) 0.0278(5) Uani 1 1 d . . .
H1A H 0.3481 0.3342 0.3687 0.033 Uiso 1 1 calc R . .
H1B H 0.4679 0.2302 0.3815 0.033 Uiso 1 1 calc R . .
N2 N 0.9765(2) 0.5831(2) 0.6751(2) 0.0253(5) Uani 1 1 d . . .
H2A H 1.0569 0.5391 0.7054 0.030 Uiso 1 1 calc R . .
H2B H 0.9614 0.5409 0.6096 0.030 Uiso 1 1 calc R . .
C10 C 0.4319(3) 0.3007(3) 0.2030(3) 0.0301(7) Uani 1 1 d . . .
C11 C 0.4512(3) 0.4380(3) 0.2046(3) 0.0359(7) Uani 1 1 d . . .
H11A H 0.5184 0.4368 0.2650 0.043 Uiso 1 1 calc R . .
H11B H 0.3696 0.4961 0.2279 0.043 Uiso 1 1 calc R . .
H11C H 0.4779 0.4695 0.1221 0.043 Uiso 1 1 calc R . .
C12 C 0.3281(3) 0.3013(3) 0.1099(3) 0.0350(7) Uani 1 1 d . . .
H12A H 0.3159 0.2128 0.1098 0.042 Uiso 1 1 calc R . .
H12B H 0.3549 0.3320 0.0271 0.042 Uiso 1 1 calc R . .
H12C H 0.2464 0.3595 0.1326 0.042 Uiso 1 1 calc R . .
C13 C 0.5597(3) 0.2071(4) 0.1723(3) 0.0400(8) Uani 1 1 d . . .
H13A H 0.6254 0.2079 0.2334 0.048 Uiso 1 1 calc R . .
H13B H 0.5888 0.2346 0.0894 0.048 Uiso 1 1 calc R . .
H13C H 0.5465 0.1187 0.1744 0.048 Uiso 1 1 calc R . .
C20 C 0.9935(3) 0.7184(3) 0.6169(3) 0.0312(7) Uani 1 1 d . . .
C21 C 1.0834(4) 0.7639(3) 0.6993(3) 0.0387(8) Uani 1 1 d . . .
H21A H 1.0421 0.7778 0.7802 0.046 Uiso 1 1 calc R . .
H21B H 1.1008 0.8457 0.6604 0.046 Uiso 1 1 calc R . .
H21C H 1.1651 0.6974 0.7104 0.046 Uiso 1 1 calc R . .
C22 C 1.0534(3) 0.6965(3) 0.4907(3) 0.0362(7) Uani 1 1 d . . .
H22A H 0.9935 0.6675 0.4395 0.043 Uiso 1 1 calc R . .
H22B H 1.1350 0.6297 0.4999 0.043 Uiso 1 1 calc R . .
H22C H 1.0704 0.7781 0.4507 0.043 Uiso 1 1 calc R . .
C23 C 0.8623(3) 0.8170(3) 0.6043(3) 0.0393(8) Uani 1 1 d . . .
H23A H 0.8248 0.8303 0.6868 0.047 Uiso 1 1 calc R . .
H23B H 0.8037 0.7839 0.5553 0.047 Uiso 1 1 calc R . .
H23C H 0.8742 0.9001 0.5628 0.047 Uiso 1 1 calc R . .
C31 C 0.3733(3) 0.0221(3) 0.3097(3) 0.0286(6) Uani 1 1 d . . .
C32 C 0.3200(3) -0.0307(3) 0.2190(3) 0.0287(6) Uani 1 1 d . . .
C33 C 0.3847(4) -0.1401(3) 0.1637(3) 0.0374(8) Uani 1 1 d . . .
C34 C 0.5103(4) -0.2009(3) 0.1986(3) 0.0397(8) Uani 1 1 d . . .
C35 C 0.5696(3) -0.1514(3) 0.2867(3) 0.0349(7) Uani 1 1 d . . .
C36 C 0.5009(3) -0.0437(3) 0.3395(3) 0.0314(7) Uani 1 1 d . . .
F32 F 0.19941(18) 0.02527(19) 0.17580(16) 0.0380(4) Uani 1 1 d . . .
F33 F 0.3274(2) -0.1864(2) 0.0768(2) 0.0515(6) Uani 1 1 d . . .
F34 F 0.5754(2) -0.3045(2) 0.1445(2) 0.0545(6) Uani 1 1 d . . .
F35 F 0.6935(2) -0.2073(2) 0.3189(2) 0.0491(5) Uani 1 1 d . . .
F36 F 0.56516(18) 0.00106(19) 0.42513(17) 0.0376(4) Uani 1 1 d . . .
C41 C 0.1512(3) 0.2137(3) 0.3548(3) 0.0256(6) Uani 1 1 d . . .
C42 C 0.0901(3) 0.3436(3) 0.3262(3) 0.0266(6) Uani 1 1 d . . .
C43 C -0.0428(3) 0.3907(3) 0.3152(3) 0.0294(6) Uani 1 1 d . . .
C44 C -0.1228(3) 0.3071(3) 0.3352(3) 0.0320(7) Uani 1 1 d . . .
C45 C -0.0668(3) 0.1764(3) 0.3688(3) 0.0346(7) Uani 1 1 d . . .
C46 C 0.0640(3) 0.1336(3) 0.3786(3) 0.0288(6) Uani 1 1 d . . .
F42 F 0.15966(17) 0.43688(17) 0.31021(17) 0.0337(4) Uani 1 1 d . . .
F43 F -0.09324(18) 0.51899(18) 0.28300(18) 0.0380(4) Uani 1 1 d . . .
F44 F -0.25065(19) 0.3509(2) 0.3238(2) 0.0489(5) Uani 1 1 d . . .
F45 F -0.1442(2) 0.0919(2) 0.3899(2) 0.0475(5) Uani 1 1 d . . .
F46 F 0.11186(18) 0.00540(17) 0.41549(17) 0.0359(4) Uani 1 1 d . . .
C51 C 0.3163(3) 0.1218(3) 0.5326(3) 0.0258(6) Uani 1 1 d . . .
C52 C 0.3378(3) 0.0007(3) 0.6010(3) 0.0299(7) Uani 1 1 d . . .
C53 C 0.3347(3) -0.0177(3) 0.7298(3) 0.0345(7) Uani 1 1 d . . .
C54 C 0.3085(4) 0.0888(4) 0.7959(3) 0.0375(7) Uani 1 1 d . . .
C55 C 0.2844(3) 0.2116(3) 0.7331(3) 0.0332(7) Uani 1 1 d . . .
C56 C 0.2887(3) 0.2249(3) 0.6058(3) 0.0295(6) Uani 1 1 d . . .
F52 F 0.3614(2) -0.11086(17) 0.54605(17) 0.0379(4) Uani 1 1 d . . .
F53 F 0.3571(2) -0.1383(2) 0.78961(18) 0.0490(5) Uani 1 1 d . . .
F54 F 0.3049(3) 0.0727(2) 0.92021(17) 0.0554(6) Uani 1 1 d . . .
F55 F 0.2558(2) 0.3177(2) 0.79548(18) 0.0467(5) Uani 1 1 d . . .
F56 F 0.25957(19) 0.34947(17) 0.55060(16) 0.0365(4) Uani 1 1 d . . .
C61 C 0.8858(3) 0.6424(3) 0.8945(3) 0.0275(6) Uani 1 1 d . . .
C62 C 1.0004(3) 0.6150(3) 0.9597(3) 0.0316(7) Uani 1 1 d . . .
C63 C 1.0237(4) 0.6807(3) 1.0568(3) 0.0362(7) Uani 1 1 d . . .
C64 C 0.9286(4) 0.7823(3) 1.0907(3) 0.0368(8) Uani 1 1 d . . .
C65 C 0.8132(4) 0.8168(3) 1.0270(3) 0.0354(7) Uani 1 1 d . . .
C66 C 0.7944(3) 0.7482(3) 0.9310(3) 0.0308(7) Uani 1 1 d . . .
F62 F 1.10006(18) 0.51568(18) 0.92882(18) 0.0393(4) Uani 1 1 d . . .
F63 F 1.1383(2) 0.6460(2) 1.11493(19) 0.0499(5) Uani 1 1 d . . .
F64 F 0.9484(3) 0.8490(2) 1.18278(19) 0.0556(6) Uani 1 1 d . . .
F65 F 0.7207(2) 0.9199(2) 1.0563(2) 0.0496(5) Uani 1 1 d . . .
F66 F 0.67875(18) 0.79231(18) 0.87132(18) 0.0385(4) Uani 1 1 d . . .
C71 C 0.7265(3) 0.5727(3) 0.7268(3) 0.0282(6) Uani 1 1 d . . .
C72 C 0.6250(3) 0.5599(3) 0.8081(3) 0.0331(7) Uani 1 1 d . . .
C73 C 0.5019(3) 0.5604(3) 0.7725(4) 0.0390(8) Uani 1 1 d . . .
C74 C 0.4742(3) 0.5733(4) 0.6469(4) 0.0424(8) Uani 1 1 d . . .
C75 C 0.5705(3) 0.5830(3) 0.5631(3) 0.0376(7) Uani 1 1 d . . .
C76 C 0.6928(3) 0.5808(3) 0.6033(3) 0.0300(6) Uani 1 1 d . . .
F72 F 0.6477(2) 0.5410(2) 0.93170(18) 0.0423(5) Uani 1 1 d . . .
F73 F 0.4094(2) 0.5468(2) 0.8568(2) 0.0564(6) Uani 1 1 d . . .
F74 F 0.3559(2) 0.5703(3) 0.6097(3) 0.0629(7) Uani 1 1 d . . .
F75 F 0.5455(2) 0.5891(2) 0.4416(2) 0.0516(6) Uani 1 1 d . . .
F76 F 0.78375(19) 0.58356(19) 0.51256(16) 0.0388(4) Uani 1 1 d . . .
C81 C 0.9168(3) 0.3943(3) 0.8251(3) 0.0259(6) Uani 1 1 d . . .
C82 C 0.9146(3) 0.3357(3) 0.9458(3) 0.0291(6) Uani 1 1 d . . .
C83 C 0.9407(3) 0.2015(3) 0.9771(3) 0.0336(7) Uani 1 1 d . . .
C84 C 0.9722(4) 0.1193(3) 0.8869(3) 0.0357(7) Uani 1 1 d . . .
C85 C 0.9745(3) 0.1718(3) 0.7650(3) 0.0311(7) Uani 1 1 d . . .
C86 C 0.9465(3) 0.3052(3) 0.7381(3) 0.0273(6) Uani 1 1 d . . .
F82 F 0.8844(2) 0.40748(18) 1.04248(16) 0.0410(5) Uani 1 1 d . . .
F83 F 0.9335(2) 0.1524(2) 1.09581(18) 0.0499(5) Uani 1 1 d . . .
F84 F 0.9995(3) -0.00996(19) 0.9156(2) 0.0549(6) Uani 1 1 d . . .
F85 F 1.0021(2) 0.09348(18) 0.67430(18) 0.0465(5) Uani 1 1 d . . .
F86 F 0.9481(2) 0.34793(17) 0.61547(15) 0.0365(4) Uani 1 1 d . . .
C91 C 0.6434(4) 0.1241(4) 0.6921(4) 0.0552(10) Uani 1 1 d . . .
H91A H 0.7318 0.0667 0.6907 0.066 Uiso 1 1 calc R . .
H91B H 0.5811 0.0725 0.6744 0.066 Uiso 1 1 calc R . .
B1 B 0.3065(3) 0.1518(3) 0.3786(3) 0.0249(7) Uani 1 1 d . . .
B2 B 0.8731(3) 0.5537(3) 0.7828(3) 0.0260(7) Uani 1 1 d . . .

loop_
_atom_site_aniso_label
_atom_site_aniso_U_11
_atom_site_aniso_U_22
_atom_site_aniso_U_33
_atom_site_aniso_U_23
_atom_site_aniso_U_13
_atom_site_aniso_U_12
Cl1 0.0937(9) 0.0651(7) 0.0575(6) 0.0000(5) 0.0020(6) -0.0410(7)
Cl2 0.1014(11) 0.1708(17) 0.0506(7) 0.0036(9) -0.0129(7) -0.0607(11)
N1 0.0318(13) 0.0272(13) 0.0249(13) -0.0015(10) -0.0022(10) -0.0084(11)
N2 0.0296(12) 0.0184(12) 0.0271(13) -0.0021(10) -0.0007(10) -0.0042(10)
C10 0.0367(17) 0.0301(17) 0.0241(15) 0.0001(12) 0.0016(13) -0.0108(13)
C11 0.0407(18) 0.0360(18) 0.0333(17) -0.0012(14) 0.0010(14) -0.0146(15)
C12 0.0420(18) 0.0398(19) 0.0267(15) -0.0007(13) -0.0045(13) -0.0175(15)
C13 0.0403(19) 0.0359(19) 0.0421(19) -0.0034(15) 0.0088(15) -0.0072(15)
C20 0.0352(17) 0.0214(15) 0.0362(17) -0.0003(13) 0.0039(13) -0.0071(13)
C21 0.048(2) 0.0308(18) 0.0421(19) -0.0078(15) 0.0052(15) -0.0171(15)
C22 0.0452(19) 0.0332(18) 0.0332(17) -0.0023(14) 0.0035(14) -0.0164(15)
C23 0.046(2) 0.0252(17) 0.0428(19) 0.0018(14) 0.0029(16) -0.0033(14)
C31 0.0353(16) 0.0269(15) 0.0234(14) -0.0017(12) 0.0000(12) -0.0076(13)
C32 0.0381(17) 0.0250(15) 0.0236(14) -0.0017(12) 0.0016(12) -0.0094(13)
C33 0.056(2) 0.0323(18) 0.0294(16) -0.0089(14) 0.0092(15) -0.0194(16)
C34 0.057(2) 0.0283(17) 0.0339(17) -0.0083(14) 0.0179(16) -0.0107(15)
C35 0.0372(17) 0.0278(16) 0.0342(16) 0.0036(13) 0.0040(13) -0.0009(13)
C36 0.0393(17) 0.0285(16) 0.0271(15) -0.0034(13) 0.0031(13) -0.0097(14)
F32 0.0418(11) 0.0414(11) 0.0335(10) -0.0082(8) -0.0059(8) -0.0127(9)
F33 0.0748(15) 0.0492(13) 0.0413(11) -0.0196(10) 0.0024(10) -0.0294(11)
F34 0.0747(16) 0.0318(11) 0.0553(13) -0.0180(10) 0.0221(12) -0.0064(11)
F35 0.0448(12) 0.0426(12) 0.0497(12) -0.0017(10) 0.0023(9) 0.0076(9)
F36 0.0392(10) 0.0369(10) 0.0335(10) -0.0070(8) -0.0071(8) -0.0002(8)
C41 0.0330(16) 0.0262(15) 0.0175(13) -0.0007(11) -0.0011(11) -0.0072(12)
C42 0.0314(15) 0.0261(16) 0.0239(14) -0.0028(12) 0.0019(12) -0.0103(12)
C43 0.0337(16) 0.0257(16) 0.0260(15) 0.0008(12) -0.0011(12) -0.0028(12)
C44 0.0269(15) 0.0395(19) 0.0276(16) -0.0011(13) -0.0020(12) -0.0047(13)
C45 0.0378(17) 0.0419(19) 0.0295(16) -0.0018(14) 0.0001(13) -0.0209(15)
C46 0.0400(17) 0.0244(16) 0.0214(14) 0.0015(12) -0.0006(12) -0.0081(13)
F42 0.0345(10) 0.0237(9) 0.0433(10) 0.0003(8) 0.0011(8) -0.0095(7)
F43 0.0396(10) 0.0303(10) 0.0375(10) 0.0020(8) -0.0005(8) 0.0022(8)
F44 0.0276(9) 0.0587(14) 0.0572(13) 0.0014(11) -0.0035(9) -0.0073(9)
F45 0.0401(11) 0.0487(13) 0.0582(13) 0.0056(10) -0.0050(10) -0.0235(10)
F46 0.0436(11) 0.0253(9) 0.0390(10) 0.0042(8) -0.0013(8) -0.0118(8)
C51 0.0264(14) 0.0268(15) 0.0235(14) -0.0034(12) -0.0019(11) -0.0042(12)
C52 0.0329(16) 0.0282(16) 0.0294(16) -0.0061(13) -0.0002(12) -0.0075(13)
C53 0.0462(19) 0.0281(17) 0.0279(15) 0.0036(13) -0.0018(14) -0.0092(14)
C54 0.0459(19) 0.045(2) 0.0211(15) -0.0015(14) 0.0001(13) -0.0114(16)
C55 0.0433(18) 0.0315(17) 0.0255(15) -0.0098(13) -0.0009(13) -0.0073(14)
C56 0.0355(16) 0.0249(16) 0.0280(15) -0.0028(12) -0.0017(13) -0.0066(13)
F52 0.0604(13) 0.0231(9) 0.0291(9) -0.0033(7) 0.0015(9) -0.0075(9)
F53 0.0771(15) 0.0357(11) 0.0303(10) 0.0101(8) -0.0046(10) -0.0113(10)
F54 0.0897(18) 0.0565(14) 0.0207(10) -0.0022(9) 0.0016(10) -0.0196(12)
F55 0.0664(14) 0.0411(12) 0.0347(10) -0.0171(9) 0.0023(9) -0.0115(10)
F56 0.0521(12) 0.0234(9) 0.0323(10) -0.0046(8) -0.0009(8) -0.0050(8)
C61 0.0332(16) 0.0231(15) 0.0261(15) -0.0009(12) -0.0022(12) -0.0070(12)
C62 0.0386(17) 0.0249(16) 0.0305(16) 0.0003(13) -0.0007(13) -0.0075(13)
C63 0.0481(19) 0.0298(17) 0.0342(17) 0.0056(14) -0.0083(15) -0.0192(15)
C64 0.062(2) 0.0320(18) 0.0236(15) -0.0070(13) 0.0008(14) -0.0235(16)
C65 0.049(2) 0.0252(16) 0.0321(17) -0.0060(13) 0.0130(15) -0.0096(14)
C66 0.0330(16) 0.0298(16) 0.0299(16) -0.0020(13) 0.0007(13) -0.0088(13)
F62 0.0374(10) 0.0294(10) 0.0479(11) -0.0064(8) -0.0108(9) 0.0005(8)
F63 0.0626(14) 0.0460(13) 0.0443(12) 0.0042(10) -0.0249(10) -0.0201(10)
F64 0.0966(18) 0.0436(13) 0.0357(11) -0.0140(9) -0.0049(11) -0.0292(12)
F65 0.0633(13) 0.0362(11) 0.0472(12) -0.0165(9) 0.0122(10) -0.0036(10)
F66 0.0368(10) 0.0320(10) 0.0434(11) -0.0087(8) 0.0012(8) 0.0001(8)
C71 0.0316(16) 0.0210(15) 0.0318(16) -0.0011(12) 0.0005(12) -0.0068(12)
C72 0.0378(18) 0.0262(16) 0.0338(16) -0.0051(13) 0.0022(14) -0.0038(13)
C73 0.0312(17) 0.0349(19) 0.052(2) -0.0096(16) 0.0054(15) -0.0088(14)
C74 0.0303(17) 0.0341(19) 0.063(2) -0.0075(16) -0.0115(16) -0.0063(14)
C75 0.0418(19) 0.0311(18) 0.0397(18) -0.0050(14) -0.0114(15) -0.0065(14)
C76 0.0337(16) 0.0265(16) 0.0301(15) -0.0021(12) -0.0015(13) -0.0076(13)
F72 0.0457(11) 0.0513(13) 0.0316(10) -0.0038(9) 0.0058(8) -0.0159(9)
F73 0.0365(11) 0.0680(16) 0.0692(15) -0.0113(12) 0.0141(10) -0.0212(10)
F74 0.0357(12) 0.0688(16) 0.0872(18) -0.0158(14) -0.0153(11) -0.0132(11)
F75 0.0568(13) 0.0564(14) 0.0422(12) -0.0020(10) -0.0222(10) -0.0133(11)
F76 0.0426(11) 0.0456(12) 0.0273(9) -0.0002(8) -0.0023(8) -0.0102(9)
C81 0.0296(15) 0.0214(14) 0.0253(14) -0.0005(12) -0.0014(12) -0.0043(12)
C82 0.0371(17) 0.0230(15) 0.0271(15) -0.0036(12) -0.0009(12) -0.0068(13)
C83 0.051(2) 0.0269(16) 0.0228(14) 0.0059(12) -0.0047(13) -0.0127(15)
C84 0.0474(19) 0.0206(15) 0.0383(17) 0.0055(13) -0.0011(14) -0.0102(13)
C85 0.0427(18) 0.0214(15) 0.0308(16) -0.0067(12) 0.0044(13) -0.0095(13)
C86 0.0363(16) 0.0254(16) 0.0201(14) 0.0014(11) 0.0004(12) -0.0091(12)
F82 0.0696(14) 0.0291(10) 0.0236(9) -0.0027(8) 0.0011(9) -0.0107(9)
F83 0.0858(16) 0.0362(11) 0.0256(10) 0.0078(8) -0.0020(10) -0.0153(11)
F84 0.0951(18) 0.0197(10) 0.0461(12) 0.0052(9) 0.0048(12) -0.0110(10)
F85 0.0774(15) 0.0265(10) 0.0370(11) -0.0111(8) 0.0098(10) -0.0126(10)
F86 0.0624(12) 0.0260(10) 0.0222(9) -0.0023(7) 0.0020(8) -0.0134(9)
C91 0.056(2) 0.029(2) 0.077(3) -0.0022(19) 0.003(2) -0.0046(17)
B1 0.0298(17) 0.0221(16) 0.0219(15) -0.0017(12) 0.0000(13) -0.0049(13)
B2 0.0305(17) 0.0208(16) 0.0255(16) 0.0009(13) -0.0007(13) -0.0049(13)

loop_
_geom_bond_atom_site_label_1
_geom_bond_atom_site_label_2
_geom_bond_distance
_geom_bond_site_symmetry_2
_geom_bond_publ_flag
Cl1 C91 1.737(4) . ?
Cl2 C91 1.743(5) . ?
N1 C10 1.557(4) . ?
N1 B1 1.633(4) . ?
N1 H1A 0.9200 . ?
N1 H1B 0.9200 . ?
N2 C20 1.554(4) . ?
N2 B2 1.636(4) . ?
N2 H2A 0.9200 . ?
N2 H2B 0.9200 . ?
C10 C12 1.517(4) . ?
C10 C11 1.524(4) . ?
C10 C13 1.531(5) . ?
C11 H11A 0.9800 . ?
C11 H11B 0.9800 . ?
C11 H11C 0.9800 . ?
C12 H12A 0.9800 . ?
C12 H12B 0.9800 . ?
C12 H12C 0.9800 . ?
C13 H13A 0.9800 . ?
C13 H13B 0.9800 . ?
C13 H13C 0.9800 . ?
C20 C22 1.511(5) . ?
C20 C21 1.521(5) . ?
C20 C23 1.530(5) . ?
C21 H21A 0.9800 . ?
C21 H21B 0.9800 . ?
C21 H21C 0.9800 . ?
C22 H22A 0.9800 . ?
C22 H22B 0.9800 . ?
C22 H22C 0.9800 . ?
C23 H23A 0.9800 . ?
C23 H23B 0.9800 . ?
C23 H23C 0.9800 . ?
C31 C32 1.383(4) . ?
C31 C36 1.397(5) . ?
C31 B1 1.641(4) . ?
C32 F32 1.350(4) . ?
C32 C33 1.391(5) . ?
C33 F33 1.336(4) . ?
C33 C34 1.380(5) . ?
C34 F34 1.338(4) . ?
C34 C35 1.376(5) . ?
C35 F35 1.347(4) . ?
C35 C36 1.376(4) . ?
C36 F36 1.360(4) . ?
C41 C42 1.383(4) . ?
C41 C46 1.402(4) . ?
C41 B1 1.640(4) . ?
C42 F42 1.365(3) . ?
C42 C43 1.384(4) . ?
C43 F43 1.351(4) . ?
C43 C44 1.366(5) . ?
C44 F44 1.331(4) . ?
C44 C45 1.386(5) . ?
C45 F45 1.354(4) . ?
C45 C46 1.358(5) . ?
C46 F46 1.354(4) . ?
C51 C52 1.384(4) . ?
C51 C56 1.394(4) . ?
C51 B1 1.669(4) . ?
C52 F52 1.353(4) . ?
C52 C53 1.391(4) . ?
C53 F53 1.341(4) . ?
C53 C54 1.376(5) . ?
C54 F54 1.342(4) . ?
C54 C55 1.373(5) . ?
C55 F55 1.347(3) . ?
C55 C56 1.375(4) . ?
C56 F56 1.359(4) . ?
C61 C62 1.381(5) . ?
C61 C66 1.384(4) . ?
C61 B2 1.644(4) . ?
C62 F62 1.367(4) . ?
C62 C63 1.386(5) . ?
C63 F63 1.340(4) . ?
C63 C64 1.366(5) . ?
C64 F64 1.337(4) . ?
C64 C65 1.376(5) . ?
C65 F65 1.345(4) . ?
C65 C66 1.382(4) . ?
C66 F66 1.361(4) . ?
C71 C76 1.387(4) . ?
C71 C72 1.395(4) . ?
C71 B2 1.648(5) . ?
C72 F72 1.356(4) . ?
C72 C73 1.374(5) . ?
C73 F73 1.344(4) . ?
C73 C74 1.389(5) . ?
C74 F74 1.340(4) . ?
C74 C75 1.363(5) . ?
C75 F75 1.345(4) . ?
C75 C76 1.377(5) . ?
C76 F76 1.362(4) . ?
C81 C86 1.387(4) . ?
C81 C82 1.390(4) . ?
C81 B2 1.661(4) . ?
C82 F82 1.352(3) . ?
C82 C83 1.391(4) . ?
C83 F83 1.343(4) . ?
C83 C84 1.366(5) . ?
C84 F84 1.337(4) . ?
C84 C85 1.380(5) . ?
C85 F85 1.340(4) . ?
C85 C86 1.377(4) . ?
C86 F86 1.359(3) . ?
C91 H91A 0.9900 . ?
C91 H91B 0.9900 . ?
